data_4106915
loop_
_publ_author_name
'Shinsuke Ishihara'
'Jonathan P. Hill'
'Atsuomi Shundo'
'Gary J. Richards'
'Jan Labuta'
'Kei Ohkubo'
'Shunichi Fukuzumi'
'Akira Sato'
'Mark R. J. Elsegood'
'Simon J. Teat'
'Katsuhiko Ariga'

_publ_contact_author
; 
'Jonathan P. Hill'
;
_publ_contact_author_email jonathan.hill@nims.go.jp
_publ_contact_author_phone '+81 29 860 4399'
_publ_section_title
;
 Reversible Photoredox Switching of Porphyrin-Bridged
 Bis-2,6-di-tert-butylphenols
;
_journal_name_full 'Journal of the American Chemical Society'
_journal_page_first 16119
_journal_page_last 16126
_journal_paper_doi 10.1021/ja2056165
_journal_volume 133
_journal_year 2011
_chemical_formula_sum 'C76 H75 N4 O8'
_chemical_formula_weight 1171.56
_chemical_name_systematic
; 
 ? 
;
_space_group_IT_number 2
_symmetry_space_group_name_Hall '-P 1'
_symmetry_space_group_name_H-M 'P -1'
_atom_sites_solution_hydrogens geom
_atom_sites_solution_primary direct
_atom_sites_solution_secondary difmap
_audit_creation_method SHELXL-97
_cell_angle_alpha 111.834(4)
_cell_angle_beta 91.375(4)
_cell_angle_gamma 113.717(4)
_cell_formula_units_Z 2
_cell_length_a 14.677(4)
_cell_length_b 14.833(4)
_cell_length_c 17.768(5)
_cell_measurement_temperature 180(2)
_cell_measurement_theta_max 26.942
_cell_measurement_theta_min 2.188
_cell_volume 3218.1(15)
_computing_cell_refinement 'Bruker SAINT'
_computing_data_collection 'Bruker APEX'
_computing_data_reduction 'Bruker SAINT'
_computing_molecular_graphics 'Bruker SHELXTL'
_computing_publication_material 'Bruker SHELXTL and local programs'
_computing_structure_refinement 'SHELXL-97 (Sheldrick, 1997)'
_computing_structure_solution 'SHELXS-97 (Sheldrick, 1990)'
_diffrn_ambient_temperature 180(2)
_diffrn_measured_fraction_theta_full 0.927
_diffrn_measured_fraction_theta_max 0.927
_diffrn_radiation_monochromator graphite
_diffrn_radiation_source 'fine-focus sealed tube'
_diffrn_radiation_type MoK\a
_diffrn_radiation_wavelength 0.71073
_diffrn_reflns_av_R_equivalents 0.0178
_diffrn_reflns_av_sigmaI/netI 0.0250
_diffrn_reflns_limit_h_max 17
_diffrn_reflns_limit_h_min -17
_diffrn_reflns_limit_k_max 17
_diffrn_reflns_limit_k_min -17
_diffrn_reflns_limit_l_max 22
_diffrn_reflns_limit_l_min -21
_diffrn_reflns_number 25939
_diffrn_reflns_theta_full 26.50
_diffrn_reflns_theta_max 26.50
_diffrn_reflns_theta_min 1.26
_exptl_absorpt_coefficient_mu 0.063
_exptl_absorpt_correction_T_max 0.8014
_exptl_absorpt_correction_T_min 0.3287
_exptl_absorpt_correction_type multi-scan
_exptl_absorpt_process_details 'SADABS v2008/1, Sheldrick, G.M., (2008)'
_exptl_crystal_colour darkgreen
_exptl_crystal_density_diffrn 1.017
_exptl_crystal_description block
_exptl_crystal_F_000 1056
_exptl_crystal_size_max 0.25
_exptl_crystal_size_mid 0.25
_exptl_crystal_size_min 0.25
_refine_diff_density_max 0.996
_refine_diff_density_min -0.844
_refine_diff_density_rms 0.072
_refine_ls_extinction_method none
_refine_ls_goodness_of_fit_ref 1.048
_refine_ls_hydrogen_treatment mixed
_refine_ls_matrix_type full
_refine_ls_number_parameters 776
_refine_ls_number_reflns 12382
_refine_ls_number_restraints 0
_refine_ls_restrained_S_all 1.048
_refine_ls_R_factor_all 0.0768
_refine_ls_R_factor_gt 0.0667
_refine_ls_shift/su_max 0.019
_refine_ls_shift/su_mean 0.000
_refine_ls_structure_factor_coef Fsqd
_refine_ls_weighting_details 'calc w=1/[\s^2^(Fo^2^)+(0.1062P)^2^+2.3194P] where P=(Fo^2^+2Fc^2^)/3'
_refine_ls_weighting_scheme calc
_refine_ls_wR_factor_gt 0.1833
_refine_ls_wR_factor_ref 0.1943
_reflns_number_gt 10383
_reflns_number_total 12382
_reflns_threshold_expression >2sigma(I)
_cod_data_source_file ja2056165_si_003.cif
_cod_data_source_block qpme32
_cod_original_cell_volume 3218.2(15)
_cod_database_code 4106915

loop_
_symmetry_equiv_pos_as_xyz
'x, y, z'
'-x, -y, -z'

loop_
_atom_site_label
_atom_site_type_symbol
_atom_site_fract_x
_atom_site_fract_y
_atom_site_fract_z
_atom_site_U_iso_or_equiv
_atom_site_adp_type
_atom_site_occupancy
_atom_site_symmetry_multiplicity
_atom_site_calc_flag
_atom_site_refinement_flags
O1 O 0.42176(11) 0.06764(13) 0.28853(10) 0.0403(4) Uani 1 1 d .
O2 O 0.47712(11) 0.27594(12) 0.38071(10) 0.0365(3) Uani 1 1 d .
O3 O 0.52687(13) -0.03348(12) 0.31520(11) 0.0443(4) Uani 1 1 d .
N4 N 1.13111(12) 0.54965(13) 0.70038(10) 0.0274(4) Uani 1 1 d .
H4 H 1.0749 0.5003 0.7012 0.033 Uiso 1 1 calc R
N5 N 0.91616(12) 0.47256(13) 0.63132(10) 0.0282(4) Uani 1 1 d .
N6 N 1.06364(12) 0.37707(14) 0.74063(10) 0.0275(4) Uani 1 1 d .
O7 O 1.42981(13) 0.26612(14) 0.57196(10) 0.0447(4) Uani 1 1 d .
N8 N 0.85295(13) 0.29956(14) 0.67005(10) 0.0295(4) Uani 1 1 d .
H8 H 0.9084 0.3553 0.6769 0.035 Uiso 1 1 calc R
O9 O 1.05966(14) 1.05909(13) 0.82526(13) 0.0555(5) Uani 1 1 d .
C10 C 0.61596(15) 0.28987(17) 0.46920(12) 0.0286(4) Uani 1 1 d .
H10 H 0.6329 0.3615 0.5041 0.034 Uiso 1 1 calc R
O11 O 0.83862(14) 0.26611(19) 1.08302(11) 0.0581(5) Uani 1 1 d .
C12 C 0.96109(15) 0.56488(16) 0.62364(12) 0.0277(4) Uani 1 1 d .
O13 O 1.60758(12) 0.61440(16) 0.78180(11) 0.0524(5) Uani 1 1 d .
O14 O 1.60410(13) 0.43704(19) 0.66139(11) 0.0592(5) Uani 1 1 d .
C15 C 1.22247(15) 0.54538(16) 0.70363(12) 0.0272(4) Uani 1 1 d .
C16 C 0.56097(16) 0.07306(17) 0.36793(13) 0.0320(4) Uani 1 1 d .
C17 C 1.02012(15) 0.30259(16) 0.76891(12) 0.0278(4) Uani 1 1 d .
C18 C 1.42339(16) 0.53905(18) 0.75018(13) 0.0324(4) Uani 1 1 d .
H18 H 1.4237 0.6007 0.7910 0.039 Uiso 1 1 calc R
C19 C 1.14111(15) 0.64238(16) 0.69567(12) 0.0273(4) Uani 1 1 d .
C20 C 1.05198(15) 0.65993(16) 0.68304(12) 0.0280(4) Uani 1 1 d .
C21 C 0.83372(15) 0.40433(16) 0.56323(12) 0.0282(4) Uani 1 1 d .
C22 C 0.76264(15) 0.30258(16) 0.55318(12) 0.0279(4) Uani 1 1 d .
C23 C 1.14050(16) 0.85232(17) 0.77946(14) 0.0329(5) Uani 1 1 d .
H23 H 1.1964 0.8425 0.7929 0.040 Uiso 1 1 calc R
C24 C 1.29368(15) 0.64016(17) 0.69961(12) 0.0295(4) Uani 1 1 d .
H24 H 1.3622 0.6591 0.6994 0.035 Uiso 1 1 calc R
C25 C 0.53445(15) 0.23292(17) 0.40229(13) 0.0294(4) Uani 1 1 d .
C26 C 0.64420(15) 0.13057(17) 0.43338(13) 0.0310(4) Uani 1 1 d .
H26 H 0.6813 0.0967 0.4436 0.037 Uiso 1 1 calc R
C27 C 0.50615(15) 0.12477(17) 0.35150(13) 0.0301(4) Uani 1 1 d .
C28 C 0.76932(15) 0.25439(16) 0.60866(12) 0.0291(4) Uani 1 1 d .
C29 C 1.14546(16) 0.95190(17) 0.81592(14) 0.0337(5) Uani 1 1 d .
C30 C 0.83649(15) 0.24469(17) 0.71854(12) 0.0292(4) Uani 1 1 d .
C31 C 1.05288(15) 0.75987(16) 0.72050(13) 0.0292(4) Uani 1 1 d .
C32 C 0.91597(15) 0.27404(16) 0.78640(12) 0.0282(4) Uani 1 1 d .
C33 C 1.05620(16) 0.96836(17) 0.79599(14) 0.0336(5) Uani 1 1 d .
C34 C 1.15985(15) 0.38108(16) 0.73138(12) 0.0274(4) Uani 1 1 d .
C35 C 0.96331(15) 0.77523(17) 0.70754(13) 0.0303(4) Uani 1 1 d .
H35 H 0.9042 0.7154 0.6732 0.036 Uiso 1 1 calc R
C36 C 1.24336(15) 0.70068(16) 0.69594(13) 0.0300(4) Uani 1 1 d .
H36 H 1.2725 0.7680 0.6940 0.036 Uiso 1 1 calc R
C37 C 0.83482(16) 0.46048(17) 0.51190(13) 0.0311(4) Uani 1 1 d .
H37 H 0.7900 0.4329 0.4623 0.037 Uiso 1 1 calc R
C38 C 0.67223(15) 0.23957(16) 0.48398(12) 0.0285(4) Uani 1 1 d .
C39 C 1.51441(16) 0.4405(2) 0.67769(14) 0.0382(5) Uani 1 1 d .
C40 C 0.89710(15) 0.27630(17) 0.86223(13) 0.0304(4) Uani 1 1 d .
C41 C 1.42229(17) 0.35320(19) 0.62930(13) 0.0343(5) Uani 1 1 d .
C42 C 1.33131(16) 0.35956(17) 0.64095(13) 0.0305(4) Uani 1 1 d .
H42 H 1.2700 0.3018 0.6083 0.037 Uiso 1 1 calc R
C43 C 0.96247(16) 0.30407(18) 1.00191(13) 0.0333(5) Uani 1 1 d .
C44 C 1.23367(15) 0.45801(16) 0.71244(12) 0.0268(4) Uani 1 1 d .
C45 C 1.51423(16) 0.5331(2) 0.73770(14) 0.0371(5) Uani 1 1 d .
C46 C 0.80013(16) 0.26566(18) 0.88492(13) 0.0331(5) Uani 1 1 d .
H46 H 0.7487 0.2540 0.8457 0.040 Uiso 1 1 calc R
C47 C 0.78104(16) 0.27186(19) 0.96005(13) 0.0344(5) Uani 1 1 d .
C48 C 0.96135(16) 0.87190(17) 0.74272(13) 0.0313(4) Uani 1 1 d .
C49 C 0.97714(15) 0.30249(18) 0.92722(13) 0.0318(4) Uani 1 1 d .
H49 H 1.0423 0.3191 0.9166 0.038 Uiso 1 1 calc R
C50 C 0.50109(18) 0.38535(19) 0.43189(15) 0.0385(5) Uani 1 1 d .
H50A H 0.4983 0.3939 0.4879 0.058 Uiso 1 1 calc R
H50B H 0.4529 0.4047 0.4127 0.058 Uiso 1 1 calc R
H50C H 0.5683 0.4316 0.4297 0.058 Uiso 1 1 calc R
C51 C 0.68516(18) 0.2788(2) 0.98850(15) 0.0420(5) Uani 1 1 d .
C52 C 1.33184(15) 0.45223(17) 0.70131(13) 0.0289(4) Uani 1 1 d .
C53 C 0.73867(16) 0.15942(18) 0.68681(14) 0.0343(5) Uani 1 1 d .
H53 H 0.7069 0.1082 0.7077 0.041 Uiso 1 1 calc R
C54 C 0.69742(16) 0.16492(18) 0.61852(13) 0.0334(5) Uani 1 1 d .
H54 H 0.6332 0.1175 0.5851 0.040 Uiso 1 1 calc R
C55 C 0.91295(16) 0.56044(17) 0.54943(13) 0.0331(5) Uani 1 1 d .
H55 H 0.9321 0.6155 0.5313 0.040 Uiso 1 1 calc R
C56 C 1.2389(2) 1.0481(2) 0.87920(19) 0.0545(7) Uani 1 1 d .
C57 C 1.08474(16) 0.25300(17) 0.77811(13) 0.0310(4) Uani 1 1 d .
H57 H 1.0698 0.1989 0.7969 0.037 Uiso 1 1 calc R
C58 C 0.85884(17) 0.2788(2) 1.02009(14) 0.0381(5) Uani 1 1 d .
C59 C 1.17086(16) 0.30128(17) 0.75386(13) 0.0305(4) Uani 1 1 d .
H59 H 1.2266 0.2861 0.7520 0.037 Uiso 1 1 calc R
C60 C 1.04803(18) 0.3298(2) 1.06875(14) 0.0441(6) Uani 1 1 d .
C63 C 0.6226(2) 0.1856(3) 1.01166(18) 0.0550(7) Uani 1 1 d .
H63A H 0.6045 0.1178 0.9652 0.083 Uiso 1 1 calc R
H63B H 0.5620 0.1910 1.0266 0.083 Uiso 1 1 calc R
H63C H 0.6621 0.1896 1.0577 0.083 Uiso 1 1 calc R
C64 C 0.86504(17) 0.88567(19) 0.73003(16) 0.0411(5) Uani 1 1 d .
C65 C 1.3398(2) 0.1811(2) 0.51486(17) 0.0501(6) Uani 1 1 d .
H65A H 1.2922 0.1488 0.5441 0.075 Uiso 1 1 calc R
H65B H 1.3558 0.1274 0.4757 0.075 Uiso 1 1 calc R
H65C H 1.3105 0.2097 0.4861 0.075 Uiso 1 1 calc R
C66 C 0.6172(2) 0.2779(3) 0.92110(18) 0.0579(8) Uani 1 1 d .
H66A H 0.6550 0.3370 0.9069 0.087 Uiso 1 1 calc R
H66B H 0.5594 0.2853 0.9413 0.087 Uiso 1 1 calc R
H66C H 0.5946 0.2107 0.8729 0.087 Uiso 1 1 calc R
C67 C 0.5669(2) -0.0946(2) 0.3380(2) 0.0586(8) Uani 1 1 d .
H67A H 0.6378 -0.0686 0.3358 0.088 Uiso 1 1 calc R
H67B H 0.5310 -0.1696 0.3003 0.088 Uiso 1 1 calc R
H67C H 0.5591 -0.0867 0.3932 0.088 Uiso 1 1 calc R
C68 C 0.77285(18) 0.7760(2) 0.68167(19) 0.0508(6) Uani 1 1 d .
H68A H 0.7849 0.7406 0.6282 0.076 Uiso 1 1 calc R
H68B H 0.7136 0.7871 0.6750 0.076 Uiso 1 1 calc R
H68C H 0.7623 0.7316 0.7115 0.076 Uiso 1 1 calc R
C69 C 0.8421(2) 0.9415(3) 0.8148(2) 0.0667(9) Uani 1 1 d .
H69A H 0.8394 0.9020 0.8476 0.100 Uiso 1 1 calc R
H69B H 0.7779 0.9429 0.8064 0.100 Uiso 1 1 calc R
H69C H 0.8948 1.0143 0.8429 0.100 Uiso 1 1 calc R
C70 C 0.8781(2) 0.9538(2) 0.6799(2) 0.0592(8) Uani 1 1 d .
H70A H 0.9342 1.0241 0.7094 0.089 Uiso 1 1 calc R
H70B H 0.8171 0.9615 0.6721 0.089 Uiso 1 1 calc R
H70C H 0.8912 0.9183 0.6269 0.089 Uiso 1 1 calc R
C71 C 0.7187(2) 0.3875(3) 1.06468(18) 0.0576(7) Uani 1 1 d .
H71A H 0.7553 0.3872 1.1100 0.086 Uiso 1 1 calc R
H71B H 0.6598 0.3971 1.0799 0.086 Uiso 1 1 calc R
H71C H 0.7619 0.4458 1.0515 0.086 Uiso 1 1 calc R
C72 C 1.15039(19) 0.3631(3) 1.04146(18) 0.0591(8) Uani 1 1 d .
H72A H 1.1470 0.3045 0.9922 0.089 Uiso 1 1 calc R
H72B H 1.2030 0.3800 1.0847 0.089 Uiso 1 1 calc R
H72C H 1.1653 0.4256 1.0304 0.089 Uiso 1 1 calc R
C73 C 0.4602(3) 0.4572(3) 0.9171(2) 0.0691(8) Uani 1 1 d .
H73 H 0.4337 0.4273 0.8607 0.083 Uiso 1 1 calc R
C74 C 0.4440(2) 0.0547(3) 0.20921(16) 0.0625(8) Uani 1 1 d .
H74A H 0.4826 0.1246 0.2093 0.094 Uiso 1 1 calc R
H74B H 0.3817 0.0166 0.1688 0.094 Uiso 1 1 calc R
H74C H 0.4829 0.0140 0.1957 0.094 Uiso 1 1 calc R
C75 C 1.0570(2) 0.4225(3) 1.14874(17) 0.0666(9) Uani 1 1 d .
H75A H 1.0756 0.4869 1.1397 0.100 Uiso 1 1 calc R
H75B H 1.1081 0.4350 1.1911 0.100 Uiso 1 1 calc R
H75C H 0.9929 0.4040 1.1659 0.100 Uiso 1 1 calc R
C76 C 1.0267(2) 0.2284(3) 1.0832(2) 0.0648(9) Uani 1 1 d .
H76A H 0.9657 0.2087 1.1047 0.097 Uiso 1 1 calc R
H76B H 1.0827 0.2429 1.1223 0.097 Uiso 1 1 calc R
H76C H 1.0184 0.1700 1.0318 0.097 Uiso 1 1 calc R
C77 C 1.6109(2) 0.7139(3) 0.8365(2) 0.0803(11) Uani 1 1 d .
H77A H 1.5766 0.7377 0.8070 0.120 Uiso 1 1 calc R
H77B H 1.6804 0.7672 0.8588 0.120 Uiso 1 1 calc R
H77C H 1.5779 0.7043 0.8808 0.120 Uiso 1 1 calc R
C78 C 1.6551(2) 0.4204(4) 0.7202(2) 0.0798(11) Uani 1 1 d .
H78A H 1.6628 0.4726 0.7749 0.120 Uiso 1 1 calc R
H78B H 1.7210 0.4287 0.7088 0.120 Uiso 1 1 calc R
H78C H 1.6162 0.3487 0.7166 0.120 Uiso 1 1 calc R
C79 C 1.3201(3) 1.0138(3) 0.8938(4) 0.123(2) Uani 1 1 d .
H79A H 1.2925 0.9572 0.9125 0.184 Uiso 1 1 calc R
H79B H 1.3769 1.0748 0.9350 0.184 Uiso 1 1 calc R
H79C H 1.3421 0.9879 0.8430 0.184 Uiso 1 1 calc R
C80 C 1.2835(3) 1.1367(3) 0.8480(3) 0.0985(14) Uani 1 1 d .
H80A H 1.3034 1.1088 0.7966 0.148 Uiso 1 1 calc R
H80B H 1.3419 1.1970 0.8882 0.148 Uiso 1 1 calc R
H80C H 1.2334 1.1601 0.8398 0.148 Uiso 1 1 calc R
C81 C 0.5613(3) 0.5239(3) 0.9474(2) 0.0747(10) Uani 1 1 d .
H81 H 0.6033 0.5416 0.9117 0.090 Uiso 1 1 calc R
C82 C 0.3981(2) 0.4346(3) 0.9699(2) 0.0681(9) Uani 1 1 d .
H82 H 0.3286 0.3914 0.9501 0.082 Uiso 1 1 calc R
C83 C 1.2093(3) 1.0931(3) 0.9610(2) 0.0949(13) Uani 1 1 d .
H83A H 1.1551 1.1111 0.9525 0.142 Uiso 1 1 calc R
H83B H 1.2669 1.1570 0.9991 0.142 Uiso 1 1 calc R
H83C H 1.1871 1.0398 0.9834 0.142 Uiso 1 1 calc R
C91 C -0.0383(3) 0.7797(3) 0.46955(19) 0.0543(7) Uiso 1 1 d .
C92 C 0.1329(3) 0.9918(3) 0.5944(2) 0.0650(9) Uiso 1 1 d .
C93 C 0.1356(3) 0.9520(4) 0.6002(3) 0.0799(11) Uiso 1 1 d .
C94 C 0.0918(6) 0.8347(7) 0.5470(5) 0.163(3) Uiso 1 1 d .
C95 C 0.0753(11) 0.9931(13) 0.5276(10) 0.281(6) Uiso 1 1 d .
C96 C 0.0454(8) 0.8817(9) 0.4641(7) 0.203(4) Uiso 1 1 d .
C97 C 0.0109(5) 0.7872(6) 0.4699(4) 0.1221(19) Uiso 1 1 d .

loop_
_atom_site_aniso_label
_atom_site_aniso_U_11
_atom_site_aniso_U_22
_atom_site_aniso_U_33
_atom_site_aniso_U_23
_atom_site_aniso_U_13
_atom_site_aniso_U_12
O1 0.0291(8) 0.0389(9) 0.0385(9) 0.0097(7) -0.0053(6) 0.0081(7)
O2 0.0327(8) 0.0359(8) 0.0392(8) 0.0122(7) 0.0000(6) 0.0173(7)
O3 0.0439(9) 0.0256(8) 0.0469(9) 0.0046(7) -0.0091(7) 0.0106(7)
N4 0.0243(8) 0.0253(8) 0.0333(9) 0.0137(7) 0.0067(7) 0.0102(7)
N5 0.0277(8) 0.0250(8) 0.0276(8) 0.0091(7) 0.0014(7) 0.0096(7)
N6 0.0263(8) 0.0288(9) 0.0287(8) 0.0141(7) 0.0071(7) 0.0116(7)
O7 0.0430(9) 0.0515(10) 0.0411(9) 0.0110(8) 0.0128(7) 0.0297(8)
N8 0.0260(8) 0.0300(9) 0.0295(9) 0.0148(7) 0.0030(7) 0.0075(7)
O9 0.0519(11) 0.0280(9) 0.0745(13) 0.0099(8) -0.0117(9) 0.0183(8)
C10 0.0270(10) 0.0269(10) 0.0275(10) 0.0097(8) 0.0055(8) 0.0093(8)
O11 0.0446(10) 0.1050(16) 0.0434(10) 0.0468(11) 0.0208(8) 0.0352(11)
C12 0.0290(10) 0.0254(10) 0.0280(10) 0.0096(8) 0.0052(8) 0.0128(8)
O13 0.0275(8) 0.0585(11) 0.0463(10) 0.0091(9) 0.0034(7) 0.0077(8)
O14 0.0327(9) 0.0914(15) 0.0448(10) 0.0140(10) 0.0124(8) 0.0323(10)
C15 0.0265(9) 0.0296(10) 0.0252(9) 0.0111(8) 0.0066(7) 0.0124(8)
C16 0.0299(10) 0.0257(10) 0.0343(11) 0.0114(9) 0.0044(8) 0.0078(8)
C17 0.0284(10) 0.0288(10) 0.0238(9) 0.0108(8) 0.0046(8) 0.0106(8)
C18 0.0307(11) 0.0357(11) 0.0302(10) 0.0133(9) 0.0083(8) 0.0144(9)
C19 0.0301(10) 0.0237(9) 0.0252(9) 0.0084(8) 0.0034(8) 0.0108(8)
C20 0.0284(10) 0.0272(10) 0.0272(10) 0.0120(8) 0.0039(8) 0.0106(8)
C21 0.0282(10) 0.0273(10) 0.0250(9) 0.0077(8) 0.0024(8) 0.0117(8)
C22 0.0267(10) 0.0279(10) 0.0266(10) 0.0086(8) 0.0044(8) 0.0124(8)
C23 0.0263(10) 0.0296(11) 0.0377(11) 0.0095(9) 0.0003(8) 0.0121(9)
C24 0.0262(10) 0.0320(11) 0.0297(10) 0.0136(9) 0.0084(8) 0.0113(8)
C25 0.0242(9) 0.0326(11) 0.0317(10) 0.0151(9) 0.0067(8) 0.0112(8)
C26 0.0292(10) 0.0293(10) 0.0328(11) 0.0133(9) 0.0028(8) 0.0112(9)
C27 0.0227(9) 0.0303(10) 0.0289(10) 0.0107(9) 0.0014(8) 0.0055(8)
C28 0.0268(10) 0.0293(10) 0.0269(10) 0.0098(8) 0.0024(8) 0.0102(8)
C29 0.0289(10) 0.0275(11) 0.0382(11) 0.0098(9) 0.0014(9) 0.0101(9)
C30 0.0289(10) 0.0320(10) 0.0281(10) 0.0143(8) 0.0077(8) 0.0130(9)
C31 0.0289(10) 0.0256(10) 0.0313(10) 0.0123(8) 0.0030(8) 0.0104(8)
C32 0.0285(10) 0.0268(10) 0.0290(10) 0.0133(8) 0.0053(8) 0.0104(8)
C33 0.0354(11) 0.0264(11) 0.0393(12) 0.0136(9) 0.0038(9) 0.0142(9)
C34 0.0276(10) 0.0292(10) 0.0270(10) 0.0120(8) 0.0064(8) 0.0137(8)
C35 0.0256(10) 0.0266(10) 0.0340(11) 0.0115(9) 0.0001(8) 0.0085(8)
C36 0.0311(10) 0.0261(10) 0.0311(10) 0.0128(8) 0.0068(8) 0.0101(8)
C37 0.0316(10) 0.0325(11) 0.0261(10) 0.0108(9) 0.0020(8) 0.0129(9)
C38 0.0263(10) 0.0295(10) 0.0259(10) 0.0118(8) 0.0042(8) 0.0089(8)
C39 0.0276(11) 0.0572(15) 0.0311(11) 0.0167(10) 0.0101(9) 0.0212(10)
C40 0.0291(10) 0.0314(11) 0.0309(10) 0.0150(9) 0.0070(8) 0.0116(9)
C41 0.0349(11) 0.0436(12) 0.0300(10) 0.0161(10) 0.0103(9) 0.0217(10)
C42 0.0272(10) 0.0344(11) 0.0312(10) 0.0150(9) 0.0063(8) 0.0136(9)
C43 0.0304(11) 0.0397(12) 0.0307(11) 0.0163(9) 0.0060(8) 0.0149(9)
C44 0.0269(10) 0.0294(10) 0.0240(9) 0.0106(8) 0.0053(7) 0.0128(8)
C45 0.0256(10) 0.0489(13) 0.0307(11) 0.0169(10) 0.0048(8) 0.0106(10)
C46 0.0273(10) 0.0396(12) 0.0322(11) 0.0170(9) 0.0049(8) 0.0130(9)
C47 0.0290(11) 0.0403(12) 0.0335(11) 0.0166(10) 0.0085(9) 0.0137(9)
C48 0.0291(10) 0.0302(11) 0.0357(11) 0.0158(9) 0.0045(8) 0.0125(9)
C49 0.0265(10) 0.0376(11) 0.0320(11) 0.0169(9) 0.0083(8) 0.0125(9)
C50 0.0412(12) 0.0375(12) 0.0393(12) 0.0151(10) 0.0053(10) 0.0207(10)
C51 0.0353(12) 0.0586(15) 0.0371(12) 0.0209(11) 0.0137(10) 0.0243(11)
C52 0.0280(10) 0.0340(11) 0.0296(10) 0.0176(9) 0.0084(8) 0.0142(9)
C53 0.0326(11) 0.0342(11) 0.0347(11) 0.0190(9) 0.0075(9) 0.0092(9)
C54 0.0270(10) 0.0335(11) 0.0331(11) 0.0141(9) 0.0038(8) 0.0072(9)
C55 0.0363(11) 0.0293(11) 0.0318(11) 0.0146(9) 0.0019(9) 0.0114(9)
C56 0.0388(13) 0.0313(13) 0.0674(18) -0.0031(12) -0.0137(12) 0.0143(11)
C57 0.0346(11) 0.0298(10) 0.0325(11) 0.0165(9) 0.0072(9) 0.0145(9)
C58 0.0361(12) 0.0494(13) 0.0324(11) 0.0209(10) 0.0111(9) 0.0187(10)
C59 0.0302(10) 0.0329(11) 0.0324(10) 0.0146(9) 0.0072(8) 0.0168(9)
C60 0.0340(12) 0.0688(17) 0.0310(11) 0.0240(12) 0.0067(9) 0.0214(12)
C63 0.0386(13) 0.0721(19) 0.0523(15) 0.0297(14) 0.0187(12) 0.0186(13)
C64 0.0331(11) 0.0369(12) 0.0532(14) 0.0154(11) 0.0023(10) 0.0189(10)
C65 0.0504(15) 0.0431(14) 0.0473(14) 0.0067(12) 0.0132(12) 0.0227(12)
C66 0.0438(14) 0.096(2) 0.0531(16) 0.0369(16) 0.0200(12) 0.0424(16)
C67 0.0548(16) 0.0299(13) 0.076(2) 0.0087(13) -0.0105(14) 0.0180(12)
C68 0.0285(12) 0.0462(14) 0.0732(18) 0.0210(13) 0.0009(11) 0.0165(11)
C69 0.0491(16) 0.074(2) 0.072(2) 0.0126(17) 0.0141(14) 0.0383(16)
C70 0.0505(15) 0.0461(15) 0.080(2) 0.0289(15) -0.0137(14) 0.0190(13)
C71 0.0618(17) 0.0689(19) 0.0475(15) 0.0194(14) 0.0213(13) 0.0378(16)
C72 0.0319(13) 0.099(2) 0.0459(15) 0.0361(16) 0.0053(11) 0.0234(14)
C73 0.073(2) 0.074(2) 0.065(2) 0.0339(17) 0.0152(16) 0.0329(18)
C74 0.0586(17) 0.079(2) 0.0336(13) 0.0105(14) -0.0056(12) 0.0286(16)
C75 0.0532(17) 0.089(2) 0.0353(14) 0.0116(15) 0.0005(12) 0.0248(16)
C76 0.0622(18) 0.105(3) 0.0647(18) 0.0600(19) 0.0231(15) 0.0487(18)
C77 0.0425(16) 0.065(2) 0.069(2) -0.0086(17) 0.0038(14) -0.0015(15)
C78 0.0540(18) 0.118(3) 0.070(2) 0.019(2) 0.0060(15) 0.060(2)
C79 0.057(2) 0.052(2) 0.180(5) -0.027(2) -0.071(3) 0.0249(17)
C80 0.058(2) 0.0443(18) 0.136(4) 0.021(2) 0.002(2) -0.0150(16)
C81 0.072(2) 0.084(2) 0.080(2) 0.046(2) 0.0394(19) 0.0340(19)
C82 0.0519(17) 0.065(2) 0.090(3) 0.0345(18) 0.0199(17) 0.0258(15)
C83 0.107(3) 0.079(3) 0.0521(19) -0.0136(18) -0.025(2) 0.037(2)

loop_
_atom_type_symbol
_atom_type_description
_atom_type_scat_dispersion_real
_atom_type_scat_dispersion_imag
_atom_type_scat_source
C C 0.0033 0.0016 'International Tables Vol C Tables 4.2.6.8 and 6.1.1.4'
H H 0.0000 0.0000 'International Tables Vol C Tables 4.2.6.8 and 6.1.1.4'
N N 0.0061 0.0033 'International Tables Vol C Tables 4.2.6.8 and 6.1.1.4'
O O 0.0106 0.0060 'International Tables Vol C Tables 4.2.6.8 and 6.1.1.4'

loop_
_geom_angle_atom_site_label_1
_geom_angle_atom_site_label_2
_geom_angle_atom_site_label_3
_geom_angle
_geom_angle_site_symmetry_3
C27 O1 C74 114.10(18) .
C25 O2 C50 117.28(17) .
C16 O3 C67 117.28(18) .
C19 N4 C15 110.88(17) .
C12 N5 C21 105.70(16) .
C17 N6 C34 105.82(16) .
C41 O7 C65 117.47(18) .
C30 N8 C28 110.87(17) .
C25 C10 C38 119.91(19) .
N5 C12 C55 112.03(18) .
N5 C12 C20 123.47(18) .
C55 C12 C20 124.48(18) .
C45 O13 C77 116.9(2) .
C39 O14 C78 114.5(2) .
N4 C15 C24 106.50(17) .
N4 C15 C44 122.07(18) .
C24 C15 C44 131.39(18) .
O3 C16 C26 124.66(19) .
O3 C16 C27 115.26(18) .
C26 C16 C27 120.07(19) .
N6 C17 C57 111.96(18) .
N6 C17 C32 122.07(18) .
C57 C17 C32 125.95(18) .
C45 C18 C52 119.6(2) .
N4 C19 C36 107.02(17) .
N4 C19 C20 120.76(18) .
C36 C19 C20 131.85(19) .
C31 C20 C19 122.48(18) .
C31 C20 C12 121.18(18) .
C19 C20 C12 116.26(17) .
C22 C21 N5 123.02(18) .
C22 C21 C37 128.00(18) .
N5 C21 C37 108.90(17) .
C21 C22 C28 123.18(18) .
C21 C22 C38 119.88(18) .
C28 C22 C38 116.90(18) .
C29 C23 C31 123.36(19) .
C36 C24 C15 107.71(18) .
O2 C25 C27 115.01(18) .
O2 C25 C10 124.42(19) .
C27 C25 C10 120.57(19) .
C16 C26 C38 119.93(19) .
O1 C27 C25 119.96(19) .
O1 C27 C16 120.45(19) .
C25 C27 C16 119.50(18) .
N8 C28 C54 106.24(18) .
N8 C28 C22 122.41(18) .
C54 C28 C22 131.13(19) .
C23 C29 C33 118.90(19) .
C23 C29 C56 122.2(2) .
C33 C29 C56 118.90(19) .
N8 C30 C53 107.17(18) .
N8 C30 C32 121.50(18) .
C53 C30 C32 131.21(19) .
C20 C31 C23 121.46(18) .
C20 C31 C35 121.52(19) .
C23 C31 C35 116.84(18) .
C40 C32 C30 122.76(18) .
C40 C32 C17 121.30(18) .
C30 C32 C17 115.93(17) .
O9 C33 C29 120.7(2) .
O9 C33 C48 120.9(2) .
C29 C33 C48 118.39(18) .
C44 C34 N6 123.62(18) .
C44 C34 C59 126.88(18) .
N6 C34 C59 109.15(17) .
C48 C35 C31 123.27(19) .
C24 C36 C19 107.87(18) .
C55 C37 C21 107.13(18) .
C10 C38 C26 119.96(18) .
C10 C38 C22 119.68(18) .
C26 C38 C22 120.36(18) .
O14 C39 C45 120.8(2) .
O14 C39 C41 119.5(2) .
C45 C39 C41 119.57(19) .
C32 C40 C49 121.25(19) .
C32 C40 C46 122.01(19) .
C49 C40 C46 116.33(18) .
O7 C41 C42 124.6(2) .
O7 C41 C39 115.51(19) .
C42 C41 C39 119.9(2) .
C52 C42 C41 120.1(2) .
C49 C43 C58 118.78(19) .
C49 C43 C60 122.50(19) .
C58 C43 C60 118.72(18) .
C34 C44 C15 123.72(18) .
C34 C44 C52 119.01(17) .
C15 C44 C52 117.27(17) .
O13 C45 C18 123.8(2) .
O13 C45 C39 115.6(2) .
C18 C45 C39 120.6(2) .
C47 C46 C40 123.16(19) .
C46 C47 C58 118.77(19) .
C46 C47 C51 122.8(2) .
C58 C47 C51 118.31(19) .
C35 C48 C33 118.63(18) .
C35 C48 C64 122.37(19) .
C33 C48 C64 118.99(18) .
C43 C49 C40 123.66(19) .
C63 C51 C66 108.6(2) .
C63 C51 C47 112.0(2) .
C66 C51 C47 111.20(19) .
C63 C51 C71 109.3(2) .
C66 C51 C71 107.6(2) .
C47 C51 C71 108.1(2) .
C42 C52 C18 120.16(19) .
C42 C52 C44 119.36(18) .
C18 C52 C44 120.48(19) .
C54 C53 C30 107.61(19) .
C53 C54 C28 108.09(19) .
C37 C55 C12 106.19(18) .
C83 C56 C79 108.2(3) .
C83 C56 C80 109.2(3) .
C79 C56 C80 108.7(3) .
C83 C56 C29 109.9(3) .
C79 C56 C29 110.9(2) .
C80 C56 C29 109.9(3) .
C59 C57 C17 106.16(18) .
O11 C58 C43 121.2(2) .
O11 C58 C47 121.1(2) .
C43 C58 C47 117.68(18) .
C57 C59 C34 106.88(18) .
C75 C60 C43 110.3(2) .
C75 C60 C76 110.5(2) .
C43 C60 C76 109.3(2) .
C75 C60 C72 108.3(2) .
C43 C60 C72 111.03(19) .
C76 C60 C72 107.3(2) .
C48 C64 C68 111.31(19) .
C48 C64 C70 110.3(2) .
C68 C64 C70 107.3(2) .
C48 C64 C69 110.0(2) .
C68 C64 C69 108.2(2) .
C70 C64 C69 109.7(2) .
C82 C73 C81 119.6(3) .
C73 C81 C82 120.7(3) 2_667
C73 C82 C81 119.6(3) 2_667
C97 C91 C96 58.2(7) .
C97 C91 C94 38.3(7) .
C96 C91 C94 69.3(5) .
C93 C92 C95 131.5(10) .
C93 C92 C94 33.9(6) .
C95 C92 C94 97.7(7) .
C92 C93 C94 131.8(8) .
C92 C93 C95 34.0(7) .
C94 C93 C95 98.0(6) .
C93 C94 C97 118.9(6) .
C93 C94 C92 14.2(2) .
C97 C94 C92 105.0(5) .
C93 C94 C91 113.1(5) .
C97 C94 C91 16.2(3) .
C92 C94 C91 100.5(4) .
C92 C95 C96 99.7(10) .
C92 C95 C93 14.5(3) .
C96 C95 C93 85.7(9) .
C97 C96 C95 131.2(11) .
C97 C96 C91 25.9(4) .
C95 C96 C91 122.4(10) .
C91 C97 C96 95.9(9) .
C91 C97 C94 125.5(9) .
C96 C97 C94 91.8(7) .

loop_
_geom_bond_atom_site_label_1
_geom_bond_atom_site_label_2
_geom_bond_distance
_geom_bond_site_symmetry_2
O1 C27 1.374(2) .
O1 C74 1.414(3) .
O2 C25 1.364(2) .
O2 C50 1.418(3) .
O3 C16 1.366(3) .
O3 C67 1.421(3) .
N4 C19 1.358(3) .
N4 C15 1.368(3) .
N5 C12 1.321(3) .
N5 C21 1.409(3) .
N6 C17 1.320(3) .
N6 C34 1.405(3) .
O7 C41 1.364(3) .
O7 C65 1.417(3) .
N8 C30 1.355(3) .
N8 C28 1.370(3) .
O9 C33 1.228(3) .
C10 C25 1.389(3) .
C10 C38 1.392(3) .
O11 C58 1.225(3) .
C12 C55 1.448(3) .
C12 C20 1.481(3) .
O13 C45 1.365(3) .
O13 C77 1.413(4) .
O14 C39 1.372(3) .
O14 C78 1.420(4) .
C15 C24 1.404(3) .
C15 C44 1.433(3) .
C16 C26 1.388(3) .
C16 C27 1.405(3) .
C17 C57 1.453(3) .
C17 C32 1.488(3) .
C18 C45 1.389(3) .
C18 C52 1.392(3) .
C19 C36 1.397(3) .
C19 C20 1.460(3) .
C20 C31 1.375(3) .
C21 C22 1.386(3) .
C21 C37 1.442(3) .
C22 C28 1.438(3) .
C22 C38 1.488(3) .
C23 C29 1.344(3) .
C23 C31 1.442(3) .
C24 C36 1.389(3) .
C25 C27 1.389(3) .
C26 C38 1.399(3) .
C28 C54 1.400(3) .
C29 C33 1.483(3) .
C29 C56 1.529(3) .
C30 C53 1.396(3) .
C30 C32 1.462(3) .
C31 C35 1.449(3) .
C32 C40 1.373(3) .
C33 C48 1.486(3) .
C34 C44 1.378(3) .
C34 C59 1.445(3) .
C35 C48 1.347(3) .
C37 C55 1.348(3) .
C39 C45 1.391(3) .
C39 C41 1.397(3) .
C40 C49 1.449(3) .
C40 C46 1.452(3) .
C41 C42 1.391(3) .
C42 C52 1.391(3) .
C43 C49 1.343(3) .
C43 C58 1.488(3) .
C43 C60 1.529(3) .
C44 C52 1.491(3) .
C46 C47 1.348(3) .
C47 C58 1.489(3) .
C47 C51 1.536(3) .
C48 C64 1.530(3) .
C51 C63 1.531(4) .
C51 C66 1.532(4) .
C51 C71 1.542(4) .
C53 C54 1.387(3) .
C56 C83 1.513(5) .
C56 C79 1.521(4) .
C56 C80 1.527(5) .
C57 C59 1.350(3) .
C60 C75 1.523(4) .
C60 C76 1.530(4) .
C60 C72 1.534(3) .
C64 C68 1.533(3) .
C64 C70 1.541(4) .
C64 C69 1.545(4) .
C73 C82 1.361(5) .
C73 C81 1.362(5) .
C81 C82 1.371(5) 2_667
C82 C81 1.372(5) 2_667
C91 C97 0.683(6) .
C91 C96 1.558(12) .
C91 C94 1.997(9) .
C92 C93 0.650(5) .
C92 C95 1.451(14) .
C92 C94 1.971(9) .
C93 C94 1.477(9) .
C93 C95 1.944(15) .
C94 C97 1.522(10) .
C95 C96 1.484(16) .
C96 C97 1.331(11) .
